data_1542230
loop_
_publ_author_name
'Mentzen, B.F.'
'Latrach, A.'
'Bouix, J.'
'Hewat, A.W.'

_publ_section_title
;
 The Crystal Structures of Pb O Pb X O4 (X = S, Cr, Mo) at 5 K by Neutron
 Powder Profile Refinement
;
_journal_name_full 'Materials Research Bulletin'
_journal_page_first 549
_journal_page_last 554
_journal_volume 19
_journal_year 1984
_chemical_formula_sum 'O5 Pb2 S'
_chemical_name_systematic '(Pb O) (Pb (S O4))'
_space_group_IT_number 12
_symmetry_space_group_name_Hall '-C 2y'
_symmetry_space_group_name_H-M 'C 1 2/m 1'
_cell_angle_alpha 90
_cell_angle_beta 115.885
_cell_angle_gamma 90
_cell_formula_units_Z 4
_cell_length_a 13.7576
_cell_length_b 5.6578
_cell_length_c 7.0322
_cell_volume 492.454
_citation_journal_id_ASTM MRBUAC
_cod_data_source_file Mentzen_MRBUAC_1984_1255.cif
_cod_data_source_block O5Pb2S1
_cod_original_cell_volume 492.4541
_cod_original_formula_sum 'O5 Pb2 S1'
_cod_database_code 1542230

loop_
_symmetry_equiv_pos_as_xyz
x,y,z
-x,y,-z
-x,-y,-z
x,-y,z
x+1/2,y+1/2,z
-x+1/2,y+1/2,-z
-x+1/2,-y+1/2,-z
x+1/2,-y+1/2,z

loop_
_atom_site_label
_atom_site_type_symbol
_atom_site_fract_x
_atom_site_fract_y
_atom_site_fract_z
_atom_site_occupancy
_atom_site_U_iso_or_equiv
O4 O-2 0 0.2535 0 1 0.0
O3 O-2 0.215 0.5 0.2915 1 0.0
S1 S+6 0.3317 0.5 0.3414 1 0.0
Pb2 Pb+2 0.0255 0.5 0.2731 1 0.0
O1 O-2 0.1024 0 0.4264 1 0.0
O2 O-2 0.356 0.7133 0.2474 1 0.0
Pb1 Pb+2 0.1473 0 0.1087 1 0.0
